data_7151892
loop_
_publ_author_name
'Liu, Wei-Yong'
'Li, Hai-Ying'
'Zhao, Bao-Xiang'
'Miao, Jun-Ying'

_publ_section_title
;
 Synthesis, crystal structure and living cell imaging of a
 Cu2+-specific molecular probe
;
_journal_issue 13
_journal_name_full 'Organic &amp; Biomolecular Chemistry'
_journal_page_first 4802
_journal_paper_doi 10.1039/c1ob05358b
_journal_volume 9
_journal_year 2011
_chemical_formula_sum 'C39 H38 N4 O5'
_chemical_formula_weight 642.73
_chemical_name_systematic
;
?
;
_space_group_IT_number 14
_symmetry_cell_setting monoclinic
_symmetry_space_group_name_Hall '-P 2yn'
_symmetry_space_group_name_H-M 'P 1 21/n 1'
_atom_sites_solution_hydrogens geom
_atom_sites_solution_primary direct
_atom_sites_solution_secondary difmap
_audit_creation_method SHELXL-97
_cell_angle_alpha 90.00
_cell_angle_beta 107.630(7)
_cell_angle_gamma 90.00
_cell_formula_units_Z 4
_cell_length_a 15.475(6)
_cell_length_b 12.200(4)
_cell_length_c 18.441(7)
_cell_measurement_temperature 298(2)
_cell_volume 3318(2)
_computing_structure_refinement 'SHELXL-97 (Sheldrick, 1997)'
_diffrn_ambient_temperature 298(2)
_diffrn_measured_fraction_theta_full 0.995
_diffrn_measured_fraction_theta_max 0.995
_diffrn_radiation_monochromator graphite
_diffrn_radiation_source 'fine-focus sealed tube'
_diffrn_radiation_type MoK\a
_diffrn_radiation_wavelength 0.71073
_diffrn_reflns_av_R_equivalents 0.0284
_diffrn_reflns_av_sigmaI/netI 0.0362
_diffrn_reflns_limit_h_max 16
_diffrn_reflns_limit_h_min -19
_diffrn_reflns_limit_k_max 15
_diffrn_reflns_limit_k_min -14
_diffrn_reflns_limit_l_max 21
_diffrn_reflns_limit_l_min -23
_diffrn_reflns_number 17851
_diffrn_reflns_theta_full 26.33
_diffrn_reflns_theta_max 26.33
_diffrn_reflns_theta_min 2.03
_exptl_absorpt_coefficient_mu 0.086
_exptl_absorpt_correction_T_max 0.9957
_exptl_absorpt_correction_T_min 0.9915
_exptl_absorpt_correction_type multi-scan
_exptl_absorpt_process_details SADABS
_exptl_crystal_density_diffrn 1.287
_exptl_crystal_density_method 'not measured'
_exptl_crystal_F_000 1360
_exptl_crystal_size_max 0.10
_exptl_crystal_size_mid 0.10
_exptl_crystal_size_min 0.05
_refine_diff_density_max 0.296
_refine_diff_density_min -0.450
_refine_diff_density_rms 0.039
_refine_ls_extinction_method none
_refine_ls_goodness_of_fit_ref 1.026
_refine_ls_hydrogen_treatment mixed
_refine_ls_matrix_type full
_refine_ls_number_parameters 457
_refine_ls_number_reflns 6722
_refine_ls_number_restraints 0
_refine_ls_restrained_S_all 1.026
_refine_ls_R_factor_all 0.0949
_refine_ls_R_factor_gt 0.0553
_refine_ls_shift/su_max 0.000
_refine_ls_shift/su_mean 0.000
_refine_ls_structure_factor_coef Fsqd
_refine_ls_weighting_details 'calc w=1/[\s^2^(Fo^2^)+(0.0711P)^2^+1.2364P] where P=(Fo^2^+2Fc^2^)/3'
_refine_ls_weighting_scheme calc
_refine_ls_wR_factor_gt 0.1414
_refine_ls_wR_factor_ref 0.1666
_reflns_number_gt 4186
_reflns_number_total 6722
_reflns_threshold_expression >2sigma(I)
_cod_data_source_file c1ob05358b.txt
_cod_data_source_block test
_cod_depositor_comments
;
The following automatic conversions were performed:
'_symmetry_cell_setting' value 'Monoclinic' changed to 'monoclinic'
according to '/home/saulius/struct/CIF-dictionaries/cif_core.dic'
dictionary named 'cif_core.dic' version 2.4.1 from
2010-06-29.

'_exptl_absorpt_correction_type' value 'Multi-scan' changed
to 'multi-scan' according to
'/home/saulius/struct/CIF-dictionaries/cif_core.dic' dictionary named
'cif_core.dic' version 2.4.1 from 2010-06-29.

Automatic conversion script
Id: cif_fix_enum 1555 2011-01-17 13:19:09Z saulius 
;
_cod_original_sg_symbol_H-M 'P2(1)/n '
_cod_database_code 7151892

loop_
_symmetry_equiv_pos_as_xyz
'x, y, z'
'-x+1/2, y+1/2, -z+1/2'
'-x, -y, -z'
'x-1/2, -y-1/2, z-1/2'

loop_
_atom_site_label
_atom_site_type_symbol
_atom_site_fract_x
_atom_site_fract_y
_atom_site_fract_z
_atom_site_U_iso_or_equiv
_atom_site_adp_type
_atom_site_occupancy
_atom_site_symmetry_multiplicity
_atom_site_calc_flag
_atom_site_refinement_flags
_atom_site_disorder_assembly
_atom_site_disorder_group
O4 O 0.48892(12) -0.09038(13) 0.14246(10) 0.0644(5) Uani 1 1 d . . .
N1 N 0.35569(12) 0.07091(14) 0.04857(10) 0.0472(4) Uani 1 1 d . . .
O5 O 0.21676(11) 0.30160(13) 0.16579(11) 0.0646(5) Uani 1 1 d . . .
N2 N 0.39131(12) 0.05815(13) 0.12660(10) 0.0455(4) Uani 1 1 d . . .
O3 O 0.37538(13) -0.15527(13) -0.11157(9) 0.0694(5) Uani 1 1 d . . .
C12 C 0.45159(15) -0.01817(17) 0.16808(13) 0.0470(5) Uani 1 1 d . . .
C11 C 0.37753(16) 0.00429(18) 0.00344(13) 0.0494(5) Uani 1 1 d . . .
O1 O 0.28446(16) -0.15065(15) -0.39934(9) 0.0836(6) Uani 1 1 d . . .
C9 C 0.34152(15) 0.02394(17) -0.07886(12) 0.0474(5) Uani 1 1 d . . .
O2 O 0.27372(15) 0.14974(14) -0.17958(10) 0.0763(6) Uani 1 1 d . . .
C10 C 0.34588(15) -0.06308(18) -0.13221(12) 0.0484(5) Uani 1 1 d . . .
C15 C 0.35196(15) 0.13167(17) 0.17328(11) 0.0445(5) Uani 1 1 d . . .
C13 C 0.46065(15) 0.00542(18) 0.24863(13) 0.0514(6) Uani 1 1 d . . .
C27 C 0.30237(16) 0.32950(18) 0.16232(12) 0.0478(5) Uani 1 1 d . . .
C6 C 0.31010(15) -0.03212(17) -0.21317(12) 0.0471(5) Uani 1 1 d . . .
C26 C 0.36760(15) 0.25146(16) 0.16110(11) 0.0430(5) Uani 1 1 d . . .
C20 C 0.25150(15) 0.10900(17) 0.15721(12) 0.0475(5) Uani 1 1 d . . .
C29 C 0.40004(18) 0.48060(18) 0.15195(13) 0.0560(6) Uani 1 1 d . . .
C28 C 0.31758(17) 0.44124(18) 0.15859(13) 0.0543(6) Uani 1 1 d . . .
H28 H 0.2725 0.4906 0.1605 0.065 Uiso 1 1 calc R . .
C25 C 0.19016(17) 0.19290(18) 0.15479(14) 0.0545(6) Uani 1 1 d . . .
C7 C 0.31136(17) -0.10442(19) -0.27147(13) 0.0555(6) Uani 1 1 d . . .
H7 H 0.3356 -0.1742 -0.2594 0.067 Uiso 1 1 calc R . .
C30 C 0.46487(17) 0.40167(19) 0.14680(14) 0.0579(6) Uani 1 1 d . . .
H30 H 0.5190 0.4243 0.1394 0.069 Uiso 1 1 calc R . .
C14 C 0.40521(16) 0.09237(18) 0.25277(12) 0.0496(5) Uani 1 1 d . . .
C2 C 0.27720(18) -0.0739(2) -0.34681(13) 0.0604(6) Uani 1 1 d . . .
C8 C 0.3078(2) 0.1220(2) -0.10547(15) 0.0646(7) Uani 1 1 d . . .
N4 N 0.41816(17) 0.59165(17) 0.15102(15) 0.0764(7) Uani 1 1 d . . .
C5 C 0.27441(17) 0.0717(2) -0.23351(13) 0.0573(6) Uani 1 1 d . . .
C3 C 0.23894(19) 0.0298(2) -0.36569(15) 0.0681(7) Uani 1 1 d . . .
H3 H 0.2143 0.0496 -0.4165 0.082 Uiso 1 1 calc R . .
C21 C 0.21651(17) 0.00326(19) 0.14823(15) 0.0626(7) Uani 1 1 d . . .
H21 H 0.2559 -0.0549 0.1498 0.075 Uiso 1 1 calc R . .
C31 C 0.44854(16) 0.29104(18) 0.15264(13) 0.0510(5) Uani 1 1 d . . .
H31 H 0.4933 0.2411 0.1509 0.061 Uiso 1 1 calc R . .
C4 C 0.2376(2) 0.1025(2) -0.30926(15) 0.0701(7) Uani 1 1 d . . .
H4 H 0.2124 0.1717 -0.3216 0.084 Uiso 1 1 calc R . .
C24 C 0.09896(19) 0.1730(2) 0.14326(19) 0.0760(8) Uani 1 1 d . . .
H24 H 0.0598 0.2316 0.1410 0.091 Uiso 1 1 calc R . .
C19 C 0.51428(19) -0.0470(2) 0.31370(16) 0.0716(8) Uani 1 1 d . . .
H19 H 0.5513 -0.1057 0.3105 0.086 Uiso 1 1 calc R . .
C16 C 0.4026(2) 0.1310(2) 0.32287(14) 0.0678(7) Uani 1 1 d . . .
H16 H 0.3659 0.1901 0.3261 0.081 Uiso 1 1 calc R . .
C22 C 0.12678(19) -0.0192(2) 0.13713(19) 0.0778(8) Uani 1 1 d . . .
H22 H 0.1066 -0.0914 0.1310 0.093 Uiso 1 1 calc R . .
C36 C 0.5031(3) 0.6322(3) 0.1402(3) 0.0910(10) Uani 1 1 d . . .
C1 C 0.2579(3) -0.1210(3) -0.47779(15) 0.0914(10) Uani 1 1 d . . .
H1A H 0.2663 -0.1824 -0.5075 0.137 Uiso 1 1 calc R . .
H1B H 0.2943 -0.0606 -0.4850 0.137 Uiso 1 1 calc R . .
H1C H 0.1952 -0.0999 -0.4938 0.137 Uiso 1 1 calc R . .
C38 C 0.3499(3) 0.6734(2) 0.1544(2) 0.0849(10) Uani 1 1 d . . .
C17 C 0.4560(2) 0.0792(3) 0.38778(16) 0.0855(9) Uani 1 1 d . . .
H17 H 0.4553 0.1038 0.4353 0.103 Uiso 1 1 calc R . .
C18 C 0.5106(2) -0.0091(3) 0.38284(18) 0.0889(10) Uani 1 1 d . . .
H18 H 0.5454 -0.0431 0.4272 0.107 Uiso 1 1 calc R . .
C23 C 0.0650(2) 0.0661(2) 0.1350(2) 0.0893(10) Uani 1 1 d . . .
N3 N -0.0237(2) 0.0436(3) 0.1256(3) 0.169(2) Uani 1 1 d . . .
C37 C 0.5015(3) 0.6404(3) 0.0595(3) 0.1285(15) Uani 1 1 d . . .
H37A H 0.5587 0.6678 0.0571 0.193 Uiso 1 1 calc R . .
H37B H 0.4540 0.6895 0.0328 0.193 Uiso 1 1 calc R . .
H37C H 0.4906 0.5692 0.0363 0.193 Uiso 1 1 calc R . .
C34 C -0.0926(4) 0.1392(5) 0.1465(4) 0.164(2) Uani 1 1 d . . .
H34A H -0.1399 0.1086 0.1650 0.197 Uiso 1 1 calc R . .
H34B H -0.0604 0.1975 0.1795 0.197 Uiso 1 1 calc R . .
C32 C -0.0555(3) -0.0828(5) 0.1414(3) 0.1403(18) Uani 1 1 d . . .
H32A H -0.0063 -0.1271 0.1729 0.168 Uiso 1 1 calc R . .
H32B H -0.1074 -0.0843 0.1605 0.168 Uiso 1 1 calc R . .
C39 C 0.2816(3) 0.6977(3) 0.0790(2) 0.1104(12) Uani 1 1 d . . .
H39A H 0.2395 0.7516 0.0856 0.166 Uiso 1 1 calc R . .
H39B H 0.2496 0.6317 0.0586 0.166 Uiso 1 1 calc R . .
H39C H 0.3122 0.7252 0.0446 0.166 Uiso 1 1 calc R . .
C33 C -0.0763(3) -0.1056(6) 0.0662(3) 0.172(2) Uani 1 1 d . . .
H33A H -0.0978 -0.1797 0.0572 0.258 Uiso 1 1 calc R . .
H33B H -0.0233 -0.0969 0.0501 0.258 Uiso 1 1 calc R . .
H33C H -0.1228 -0.0563 0.0380 0.258 Uiso 1 1 calc R . .
C35 C -0.1198(4) 0.1653(6) 0.0746(4) 0.206(3) Uani 1 1 d . . .
H35A H -0.1639 0.2231 0.0665 0.308 Uiso 1 1 calc R . .
H35B H -0.1467 0.1024 0.0450 0.308 Uiso 1 1 calc R . .
H35C H -0.0690 0.1897 0.0593 0.308 Uiso 1 1 calc R . .
H11 H 0.4167(15) -0.0580(19) 0.0208(12) 0.055(6) Uiso 1 1 d . . .
H8 H 0.3056(19) 0.185(2) -0.0717(17) 0.088(9) Uiso 1 1 d . . .
H38A H 0.317(2) 0.650(2) 0.1927(18) 0.091(9) Uiso 1 1 d . . .
H36A H 0.518(2) 0.707(3) 0.165(2) 0.121(12) Uiso 1 1 d . . .
H38B H 0.384(2) 0.744(3) 0.178(2) 0.124(12) Uiso 1 1 d . . .
H36B H 0.559(3) 0.591(3) 0.176(2) 0.119(13) Uiso 1 1 d . . .

loop_
_atom_site_aniso_label
_atom_site_aniso_U_11
_atom_site_aniso_U_22
_atom_site_aniso_U_33
_atom_site_aniso_U_23
_atom_site_aniso_U_13
_atom_site_aniso_U_12
O4 0.0647(11) 0.0466(9) 0.0824(12) 0.0025(8) 0.0229(9) 0.0146(8)
N1 0.0537(11) 0.0433(10) 0.0455(10) -0.0025(8) 0.0165(9) 0.0023(8)
O5 0.0654(11) 0.0434(9) 0.0979(13) -0.0022(8) 0.0440(10) 0.0027(8)
N2 0.0529(11) 0.0392(9) 0.0441(10) 0.0009(7) 0.0143(8) 0.0061(8)
O3 0.0994(14) 0.0502(10) 0.0528(10) -0.0033(8) 0.0142(9) 0.0182(9)
C12 0.0442(12) 0.0358(11) 0.0602(14) 0.0045(10) 0.0148(11) -0.0022(9)
C11 0.0557(14) 0.0409(12) 0.0535(13) -0.0047(10) 0.0194(11) 0.0005(10)
O1 0.1369(18) 0.0654(11) 0.0419(10) -0.0069(8) 0.0171(10) -0.0160(11)
C9 0.0539(13) 0.0414(12) 0.0508(13) -0.0034(10) 0.0217(11) -0.0017(10)
O2 0.1210(16) 0.0530(10) 0.0591(11) 0.0073(8) 0.0336(11) 0.0257(10)
C10 0.0529(13) 0.0407(12) 0.0512(13) -0.0022(10) 0.0154(11) -0.0003(10)
C15 0.0539(13) 0.0398(11) 0.0412(11) -0.0001(9) 0.0164(10) 0.0017(9)
C13 0.0506(13) 0.0458(12) 0.0552(14) 0.0099(10) 0.0118(11) -0.0069(10)
C27 0.0577(14) 0.0457(12) 0.0449(12) -0.0012(9) 0.0231(10) 0.0006(10)
C6 0.0489(13) 0.0449(12) 0.0468(12) -0.0008(10) 0.0134(10) -0.0042(10)
C26 0.0535(13) 0.0393(11) 0.0372(11) -0.0006(8) 0.0154(9) 0.0020(9)
C20 0.0519(13) 0.0438(12) 0.0478(12) 0.0006(9) 0.0169(10) 0.0000(10)
C29 0.0743(17) 0.0418(12) 0.0557(14) -0.0010(10) 0.0254(12) -0.0025(11)
C28 0.0704(16) 0.0410(12) 0.0583(14) -0.0007(10) 0.0295(12) 0.0077(11)
C25 0.0612(15) 0.0440(12) 0.0636(15) 0.0008(11) 0.0269(12) 0.0009(11)
C7 0.0697(16) 0.0452(12) 0.0480(13) -0.0018(10) 0.0126(11) -0.0059(11)
C30 0.0614(15) 0.0499(13) 0.0668(16) -0.0001(11) 0.0263(12) -0.0052(11)
C14 0.0553(14) 0.0470(12) 0.0454(12) 0.0057(10) 0.0137(10) -0.0074(10)
C2 0.0722(17) 0.0570(15) 0.0483(14) -0.0036(11) 0.0130(12) -0.0164(13)
C8 0.097(2) 0.0469(14) 0.0571(16) 0.0002(12) 0.0336(14) 0.0076(13)
N4 0.0929(17) 0.0419(11) 0.1080(19) -0.0018(11) 0.0510(15) -0.0056(11)
C5 0.0666(16) 0.0534(14) 0.0542(15) 0.0026(11) 0.0216(12) 0.0043(11)
C3 0.0765(18) 0.0714(17) 0.0508(15) 0.0120(13) 0.0110(13) -0.0031(14)
C21 0.0599(16) 0.0444(13) 0.0832(18) -0.0012(12) 0.0211(13) 0.0022(11)
C31 0.0540(14) 0.0451(12) 0.0556(13) 0.0013(10) 0.0191(11) 0.0044(10)
C4 0.086(2) 0.0631(16) 0.0613(16) 0.0141(13) 0.0218(14) 0.0146(14)
C24 0.0582(17) 0.0566(16) 0.120(2) 0.0044(16) 0.0380(16) 0.0075(12)
C19 0.0672(17) 0.0689(17) 0.0710(19) 0.0277(14) 0.0096(14) 0.0008(14)
C16 0.0857(19) 0.0719(17) 0.0476(14) 0.0006(12) 0.0227(13) -0.0073(15)
C22 0.0624(18) 0.0519(15) 0.119(2) -0.0023(15) 0.0278(17) -0.0077(13)
C36 0.105(3) 0.0493(17) 0.128(3) -0.0061(19) 0.049(2) -0.0120(17)
C1 0.131(3) 0.092(2) 0.0459(16) -0.0023(14) 0.0174(16) -0.023(2)
C38 0.114(3) 0.0454(15) 0.111(3) -0.0079(16) 0.057(2) -0.0028(16)
C17 0.104(2) 0.105(2) 0.0442(15) 0.0089(15) 0.0181(15) -0.018(2)
C18 0.093(2) 0.100(2) 0.0610(19) 0.0338(17) 0.0048(16) -0.009(2)
C23 0.0561(17) 0.0650(18) 0.151(3) -0.0005(19) 0.0373(19) -0.0055(14)
N3 0.0664(19) 0.0674(18) 0.382(7) -0.012(3) 0.082(3) -0.0079(15)
C37 0.155(4) 0.112(3) 0.152(4) 0.006(3) 0.096(3) -0.001(3)
C34 0.160(5) 0.178(5) 0.148(5) -0.008(4) 0.039(4) -0.093(4)
C32 0.073(2) 0.223(6) 0.120(4) -0.035(4) 0.021(2) 0.004(3)
C39 0.137(3) 0.080(2) 0.129(3) 0.021(2) 0.062(3) 0.025(2)
C33 0.097(3) 0.280(7) 0.127(4) 0.059(5) 0.014(3) 0.005(4)
C35 0.164(5) 0.267(8) 0.150(5) 0.003(5) -0.005(4) -0.096(5)

loop_
_atom_type_symbol
_atom_type_description
_atom_type_scat_dispersion_real
_atom_type_scat_dispersion_imag
_atom_type_scat_source
C C 0.0033 0.0016 'International Tables Vol C Tables 4.2.6.8 and 6.1.1.4'
H H 0.0000 0.0000 'International Tables Vol C Tables 4.2.6.8 and 6.1.1.4'
N N 0.0061 0.0033 'International Tables Vol C Tables 4.2.6.8 and 6.1.1.4'
O O 0.0106 0.0060 'International Tables Vol C Tables 4.2.6.8 and 6.1.1.4'

loop_
_geom_angle_atom_site_label_1
_geom_angle_atom_site_label_2
_geom_angle_atom_site_label_3
_geom_angle
_geom_angle_site_symmetry_1
_geom_angle_site_symmetry_3
_geom_angle_publ_flag
C11 N1 N2 120.25(18) . . ?
C25 O5 C27 118.26(17) . . ?
C12 N2 N1 130.07(17) . . ?
C12 N2 C15 114.34(17) . . ?
N1 N2 C15 115.31(16) . . ?
O4 C12 N2 126.3(2) . . ?
O4 C12 C13 128.0(2) . . ?
N2 C12 C13 105.62(19) . . ?
N1 C11 C9 118.4(2) . . ?
C2 O1 C1 118.8(2) . . ?
C8 C9 C10 119.7(2) . . ?
C8 C9 C11 120.6(2) . . ?
C10 C9 C11 119.73(19) . . ?
C8 O2 C5 118.12(19) . . ?
O3 C10 C9 122.9(2) . . ?
O3 C10 C6 122.5(2) . . ?
C9 C10 C6 114.53(19) . . ?
N2 C15 C26 112.57(17) . . ?
N2 C15 C20 110.50(17) . . ?
C26 C15 C20 110.39(17) . . ?
N2 C15 C14 99.74(17) . . ?
C26 C15 C14 112.53(17) . . ?
C20 C15 C14 110.71(17) . . ?
C14 C13 C19 121.6(2) . . ?
C14 C13 C12 109.51(19) . . ?
C19 C13 C12 128.9(2) . . ?
O5 C27 C28 114.9(2) . . ?
O5 C27 C26 122.67(19) . . ?
C28 C27 C26 122.4(2) . . ?
C5 C6 C7 117.8(2) . . ?
C5 C6 C10 120.3(2) . . ?
C7 C6 C10 122.0(2) . . ?
C27 C26 C31 116.43(19) . . ?
C27 C26 C15 120.65(19) . . ?
C31 C26 C15 122.81(19) . . ?
C25 C20 C21 116.3(2) . . ?
C25 C20 C15 121.5(2) . . ?
C21 C20 C15 122.1(2) . . ?
N4 C29 C28 121.9(2) . . ?
N4 C29 C30 121.0(2) . . ?
C28 C29 C30 117.1(2) . . ?
C27 C28 C29 120.8(2) . . ?
C24 C25 O5 115.7(2) . . ?
C24 C25 C20 122.1(2) . . ?
O5 C25 C20 122.1(2) . . ?
C2 C7 C6 121.0(2) . . ?
C31 C30 C29 120.6(2) . . ?
C13 C14 C16 120.4(2) . . ?
C13 C14 C15 110.62(19) . . ?
C16 C14 C15 128.9(2) . . ?
O1 C2 C7 115.9(2) . . ?
O1 C2 C3 124.1(2) . . ?
C7 C2 C3 120.0(2) . . ?
C9 C8 O2 125.8(2) . . ?
C29 N4 C38 120.9(2) . . ?
C29 N4 C36 121.5(2) . . ?
C38 N4 C36 117.4(2) . . ?
O2 C5 C6 121.6(2) . . ?
O2 C5 C4 116.6(2) . . ?
C6 C5 C4 121.7(2) . . ?
C4 C3 C2 119.9(2) . . ?
C22 C21 C20 123.0(2) . . ?
C30 C31 C26 122.5(2) . . ?
C3 C4 C5 119.5(2) . . ?
C25 C24 C23 120.8(2) . . ?
C18 C19 C13 117.7(3) . . ?
C17 C16 C14 118.1(3) . . ?
C21 C22 C23 120.5(2) . . ?
N4 C36 C37 114.4(3) . . ?
N4 C38 C39 114.1(3) . . ?
C16 C17 C18 120.9(3) . . ?
C19 C18 C17 121.3(3) . . ?
N3 C23 C24 122.3(3) . . ?
N3 C23 C22 120.4(3) . . ?
C24 C23 C22 117.2(3) . . ?
C23 N3 C32 120.2(3) . . ?
C23 N3 C34 120.7(3) . . ?
C32 N3 C34 110.8(3) . . ?
C35 C34 N3 88.2(5) . . ?
C33 C32 N3 90.1(5) . . ?

loop_
_geom_bond_atom_site_label_1
_geom_bond_atom_site_label_2
_geom_bond_distance
_geom_bond_site_symmetry_2
_geom_bond_publ_flag
O4 C12 1.224(3) . ?
N1 C11 1.280(3) . ?
N1 N2 1.385(2) . ?
O5 C25 1.385(3) . ?
O5 C27 1.388(3) . ?
N2 C12 1.375(3) . ?
N2 C15 1.495(3) . ?
O3 C10 1.230(3) . ?
C12 C13 1.477(3) . ?
C11 C9 1.469(3) . ?
O1 C2 1.377(3) . ?
O1 C1 1.426(3) . ?
C9 C8 1.338(3) . ?
C9 C10 1.463(3) . ?
O2 C8 1.350(3) . ?
O2 C5 1.379(3) . ?
C10 C6 1.476(3) . ?
C15 C26 1.509(3) . ?
C15 C20 1.517(3) . ?
C15 C14 1.525(3) . ?
C13 C14 1.381(3) . ?
C13 C19 1.391(3) . ?
C27 C28 1.389(3) . ?
C27 C26 1.393(3) . ?
C6 C5 1.388(3) . ?
C6 C7 1.395(3) . ?
C26 C31 1.394(3) . ?
C20 C25 1.387(3) . ?
C20 C21 1.389(3) . ?
C29 N4 1.385(3) . ?
C29 C28 1.403(3) . ?
C29 C30 1.414(3) . ?
C25 C24 1.383(4) . ?
C7 C2 1.380(3) . ?
C30 C31 1.383(3) . ?
C14 C16 1.388(3) . ?
C2 C3 1.395(4) . ?
N4 C38 1.468(4) . ?
N4 C36 1.474(4) . ?
C5 C4 1.391(3) . ?
C3 C4 1.372(4) . ?
C21 C22 1.368(4) . ?
C24 C23 1.397(4) . ?
C19 C18 1.374(4) . ?
C16 C17 1.384(4) . ?
C22 C23 1.405(4) . ?
C36 C37 1.485(6) . ?
C38 C39 1.499(5) . ?
C17 C18 1.389(5) . ?
C23 N3 1.359(4) . ?
N3 C32 1.670(6) . ?
N3 C34 1.702(7) . ?
C34 C35 1.303(7) . ?
C32 C33 1.354(6) . ?

loop_
_cod_related_entry_id
_cod_related_entry_database
_cod_related_entry_code
1 ChemSpider 29435467
